data_8101645
loop_
_publ_author_name
'Shoja, Massud'
'Yen, Mei-Wen'
'Peterson, Luke'

_publ_section_title
;
Crystal structure of 6-hydroxyflavone, C~15~H~10~O~3~
;
_journal_issue 4
_journal_name_full 'Zeitschrift f\"ur Kristallographie - New Crystal Structures'
_journal_page_first 729
_journal_page_last 730
_journal_volume 213
_journal_year 1998
_chemical_formula_sum 'C15 H10 O3'
_chemical_formula_weight 238.24
_chemical_melting_point 512.0(10)
_space_group_IT_number 9
_symmetry_cell_setting monoclinic
_symmetry_space_group_name_Hall 'C -2yc'
_symmetry_space_group_name_H-M 'C 1 c 1'
_cell_angle_alpha 90.00000
_cell_angle_beta 93.52(8)
_cell_angle_gamma 90.00000
_cell_formula_units_Z 4
_cell_length_a 5.234(4)
_cell_length_b 21.121(4)
_cell_length_c 10.243(4)
_cell_measurement_temperature 293
_cell_volume 1130.2(10)
_diffrn_ambient_temperature 293
_exptl_crystal_density_diffrn 1.4
_refine_ls_R_factor_obs .044
_refine_ls_wR_factor_obs .050
_cod_depositor_comments
;
The following automatic conversions were performed:

'_chemical_melting_point' value '511-513 K' was changed to
'512.0(10)' - the average value was taken and precision was
estimated.

Automatic conversion script
Id: cif_fix_values 1646 2011-03-28 12:23:43Z adriana 
;
_cod_original_sg_symbol_Hall c_-2yc
_cod_original_sg_symbol_H-M 'C c'
_cod_database_code 8101645

loop_
_symmetry_equiv_pos_as_xyz
+x,+y,+z
+x,-y,1/2+z
1/2+x,1/2+y,+z
1/2+x,1/2-y,1/2+z

loop_
_atom_site_aniso_label
_atom_site_aniso_U_11
_atom_site_aniso_U_22
_atom_site_aniso_U_33
_atom_site_aniso_U_12
_atom_site_aniso_U_13
_atom_site_aniso_U_23
C9 .045(4) .031(3) .031(3) .004(3) .009(3) -.000(3)
C5 .048(4) .032(4) .038(4) .001(3) .013(3) .006(3)
C2 .040(4) .041(4) .037(4) .006(3) .009(3) -.004(3)
C10 .036(4) .034(3) .030(3) -.002(3) .011(3) .002(3)
C4 .047(4) .040(4) .032(3) .005(3) .011(3) .002(3)
C6 .044(4) .035(4) .037(4) .004(3) .014(3) -.002(3)
O1 .055(3) .033(2) .040(3) .008(2) .020(2) .0067(19)
C7 .047(4) .043(4) .035(3) .001(3) .017(3) .003(3)
C3 .051(4) .038(3) .037(3) .007(3) .019(3) .002(3)
O6 .074(4) .039(3) .060(3) .018(3) .041(3) .011(2)
C1' .046(4) .037(3) .036(3) .004(3) .003(3) -.002(3)
C8 .052(4) .033(4) .038(4) -.002(3) .017(3) .006(3)
O4 .066(3) .043(3) .049(3) .010(2) .033(2) .014(2)
C2' .054(5) .047(4) .049(4) .005(4) .009(4) -.005(3)
C6' .076(6) .039(4) .049(4) .015(4) .015(4) .003(3)
C4' .085(6) .052(5) .062(5) .030(5) -.004(5) -.009(4)
C3' .060(5) .062(5) .062(5) .020(4) .010(4) -.013(4)
C5' .095(7) .045(5) .052(5) .019(4) .009(5) .006(4)

loop_
_atom_site_label
_atom_site_fract_x
_atom_site_fract_y
_atom_site_fract_z
_atom_site_U_iso_or_equiv
_atom_site_thermal_displace_type
_atom_site_calc_flag
_atom_site_calc_attached_atom
C9 .094(2) .3817(3) .4218(11) .035(3) Uani ? ?
C5 -.053(2) .4848(3) .3562(11) .039(4) Uani ? ?
C2 .412(2) .3267(3) .3124(11) .039(4) Uani ? ?
C10 .108(2) .4338(3) .3389(10) .033(3) Uani ? ?
C4 .289(2) .4322(3) .2345(11) .039(4) Uani ? ?
C6 -.222(2) .4845(3) .4546(11) .038(4) Uani ? ?
O1 .249(1) .3294(1) .4104(10) .042(3) Uani ? ?
C7 -.235(2) .4314(3) .5354(11) .041(4) Uani ? ?
C3 .430(2) .3745(3) .2264(11) .041(4) Uani ? ?
O6 -.372(2) .5359(2) .4693(11) .056(3) Uani ? ?
C1' .556(2) .2672(3) .3143(11) .040(3) Uani ? ?
C8 -.077(2) .3800(3) .5203(11) .040(4) Uani ? ?
O4 .308(2) .4770(2) .1590(10) .051(3) Uani ? ?
C2' .764(2) .2592(4) .2366(11) .050(4) Uani ? ?
C6' .482(2) .2165(3) .3928(12) .054(4) Uani ? ?
C4' .822(2) .1526(4) .3136(12) .067(5) Uani ? ?
C3' .893(2) .2021(4) .2369(12) .061(5) Uani ? ?
C5' .617(3) .1596(4) .3915(12) .064(5) Uani ? ?
H7 -.376(11) .429(3) .591(6) .04(1) Uiso ? ?
H3 .563(13) .372(3) .162(7) .05(2) Uiso ? ?
H8 -.092(15) .338(3) .566(9) .09(3) Uiso ? ?
H6' .300(12) .216(3) .428(6) .04(2) Uiso ? ?
H2' .844(13) .297(3) .195(6) .04(2) Uiso ? ?
H6 -.486(12) .532(4) .530(6) .08(3) Uiso ? ?
H5 -.026(13) .521(4) .318(8) .05(2) Uiso ? ?
H4' .904(14) .114(4) .310(7) .07(2) Uiso ? ?
H5' .553(14) .126(3) .440(7) .05(2) Uiso ? ?
H3' 1.06(4) .204(4) .19(2) .11(3) Uiso ? ?

loop_
_geom_bond_atom_site_label_1
_geom_bond_atom_site_label_2
_geom_bond_distance
_geom_bond_site_symmetry_1
_geom_bond_site_symmetry_2
_geom_bond_publ_flag
C9 C10 1.396(11) . . ?
C9 O1 1.377(10) . . ?
C9 C8 1.393(15) . . ?
C5 C10 1.386(12) . . ?
C5 C6 1.381(16) . . ?
C5 H5 .86(8) . . ?
C2 O1 1.358(15) . . ?
C2 C3 1.347(13) . . ?
C2 C1' 1.467(11) . . ?
C10 C4 1.473(15) . . ?
C4 C3 1.429(11) . . ?
C4 O4 1.230(11) . . ?
C6 C7 1.397(12) . . ?
C6 O6 1.353(11) . . ?
C7 C8 1.377(12) . . ?
C7 H7 .96(6) . . ?
C3 H3 .99(7) . . ?
O6 H6 .90(7) . . ?
C1' C2' 1.395(16) . . ?
C1' C6' 1.406(13) . . ?
C8 H8 1.02(8) . . ?
C2' C3' 1.385(13) . . ?
C2' H2' 1.00(7) . . ?
C6' C5' 1.394(13) . . ?
C6' H6' 1.04(7) . . ?
C4' C3' 1.374(15) . . ?
C4' C5' 1.384(19) . . ?
C4' H4' .91(8) . . ?
C3' H3' 1.0(2) . . ?
C5' H5' .93(7) . . ?
